data_7226215
loop_
_publ_author_name
'Guo, Hongchao'
'Zhou, Leijie'
'Sun, Zhanhu'
'Yuan, Chunhao'

_publ_section_title
;
 Phosphine-Catalyzed [3+2] Cycloaddition of Phthalazinium
 Dicyanomethanides with Allenoates: Highly Efficient Synthesis of
 1,2,3,10b-Tetrahydropyrrolo[2,1-a]phthalazine Derivatives
;
_journal_name_full 'RSC Adv.'
_journal_paper_doi 10.1039/C6RA13643E
_journal_year 2016
_chemical_formula_moiety 'C19 H17 N3 O2'
_chemical_formula_sum 'C19 H17 N3 O2'
_chemical_formula_weight 319.35
_space_group_crystal_system triclinic
_space_group_IT_number 2
_space_group_name_Hall '-P 1'
_space_group_name_H-M_alt 'P -1'
_symmetry_space_group_name_Hall '-P 1'
_symmetry_space_group_name_H-M 'P -1'
_atom_sites_solution_hydrogens geom
_atom_sites_solution_primary direct
_audit_creation_date 2015-03-25
_audit_creation_method
;
Olex2 1.2
(compiled 2015.01.26 svn.r3150 for OlexSys, GUI svn.r4998)
;
_audit_update_record
;
2016-02-24 deposited with the CCDC.
2016-08-11 downloaded from the CCDC.
;
_cell_angle_alpha 83.90(3)
_cell_angle_beta 89.32(3)
_cell_angle_gamma 71.399(19)
_cell_formula_units_Z 2
_cell_length_a 8.427(5)
_cell_length_b 8.87(5)
_cell_length_c 11.531(7)
_cell_measurement_reflns_used 2768
_cell_measurement_temperature 173.1500
_cell_measurement_theta_max 27.4667
_cell_measurement_theta_min 1.7766
_cell_volume 812(5)
_computing_cell_refinement 'CrystalClear (Rigaku Inc., 2007)'
_computing_data_collection 'CrystalClear (Rigaku Inc., 2007)'
_computing_data_reduction 'CrystalClear (Rigaku Inc., 2007)'
_computing_molecular_graphics 'Olex2 (Dolomanov et al., 2009)'
_computing_publication_material 'CIFTAB (Sheldrick, 2013)'
_computing_structure_refinement 'SHELXL (Sheldrick, 2014)'
_computing_structure_solution
;
'SHELXT (Sheldrick, 2014)'
;
_diffrn_ambient_temperature 173.1500
_diffrn_detector_area_resol_mean 28.5714
_diffrn_measured_fraction_theta_full 0.980
_diffrn_measured_fraction_theta_max 0.975
_diffrn_measurement_details
;
scan:
    Number of images: 360
               Slice: -110.0000 - 70.0000
         Image width: 0.5000
            Exp time: 15.0000
       Rotation axis: Omega
               Omega: 0.0000
                 Chi: 45.0000
                 Phi: 0.0000
                 XTD: 40.1167
              2theta: -20.2741
scan:
    Number of images: 360
               Slice: -110.0000 - 70.0000
         Image width: 0.5000
            Exp time: 15.0000
       Rotation axis: Omega
               Omega: 0.0000
                 Chi: 45.0000
                 Phi: 180.0000
                 XTD: 40.1167
              2theta: -20.2741
;
_diffrn_measurement_device
;
Saturn724+ (2x2 bin mode)
;
_diffrn_measurement_device_details
;
AFC10: Fixed Chi 2 circle
;
_diffrn_measurement_device_type 'Saturn724+ CCD'
_diffrn_measurement_method '\w scans at fixed \c = 45\%'
_diffrn_orient_matrix_type d*Trek
_diffrn_orient_matrix_UB_11 -0.0163
_diffrn_orient_matrix_UB_12 -0.1132
_diffrn_orient_matrix_UB_13 0.0510
_diffrn_orient_matrix_UB_21 -0.0207
_diffrn_orient_matrix_UB_22 -0.0077
_diffrn_orient_matrix_UB_23 -0.1177
_diffrn_orient_matrix_UB_31 0.0856
_diffrn_orient_matrix_UB_32 -0.0165
_diffrn_orient_matrix_UB_33 -0.0043
_diffrn_radiation_detector CCD
_diffrn_radiation_monochromator 'Graphite Monochromator'
_diffrn_radiation_type MoK\a
_diffrn_radiation_wavelength 0.71073
_diffrn_reflns_av_R_equivalents 0.0619
_diffrn_reflns_av_unetI/netI 0.0776
_diffrn_reflns_Laue_measured_fraction_full 0.980
_diffrn_reflns_Laue_measured_fraction_max 0.975
_diffrn_reflns_limit_h_max 10
_diffrn_reflns_limit_h_min -10
_diffrn_reflns_limit_k_max 11
_diffrn_reflns_limit_k_min -11
_diffrn_reflns_limit_l_max 14
_diffrn_reflns_limit_l_min -14
_diffrn_reflns_number 6873
_diffrn_reflns_point_group_measured_fraction_full 0.980
_diffrn_reflns_point_group_measured_fraction_max 0.975
_diffrn_reflns_theta_full 26.000
_diffrn_reflns_theta_max 27.452
_diffrn_reflns_theta_min 2.858
_diffrn_source 'Sealed Tube'
_diffrn_source_current 30.0000
_diffrn_source_power 1.5000
_diffrn_source_voltage 50.0000
_exptl_absorpt_coefficient_mu 0.087
_exptl_absorpt_correction_T_max 1.0000
_exptl_absorpt_correction_T_min 0.4197
_exptl_absorpt_correction_type multi-scan
_exptl_absorpt_process_details 'CrystalClear (Rigaku Inc., 2007)'
_exptl_crystal_colour Colorless
_exptl_crystal_density_diffrn 1.307
_exptl_crystal_description plate
_exptl_crystal_F_000 336
_exptl_crystal_size_max 0.29
_exptl_crystal_size_mid 0.21
_exptl_crystal_size_min 0.06
_refine_diff_density_max 0.384
_refine_diff_density_min -0.369
_refine_diff_density_rms 0.082
_refine_ls_extinction_method none
_refine_ls_goodness_of_fit_ref 1.112
_refine_ls_hydrogen_treatment constr
_refine_ls_matrix_type full
_refine_ls_number_parameters 218
_refine_ls_number_reflns 3614
_refine_ls_number_restraints 0
_refine_ls_restrained_S_all 1.112
_refine_ls_R_factor_all 0.1078
_refine_ls_R_factor_gt 0.0943
_refine_ls_shift/su_max 0.000
_refine_ls_shift/su_mean 0.000
_refine_ls_structure_factor_coef Fsqd
_refine_ls_weighting_details 'w=1/[\s^2^(Fo^2^)+(0.1504P)^2^+0.3504P] where P=(Fo^2^+2Fc^2^)/3'
_refine_ls_weighting_scheme calc
_refine_ls_wR_factor_gt 0.2530
_refine_ls_wR_factor_ref 0.2690
_reflns_Friedel_coverage 0.000
_reflns_number_gt 3003
_reflns_number_total 3614
_reflns_threshold_expression 'I > 2\s(I)'
_cod_data_source_file c6ra13643e2.cif
_cod_data_source_block sa4018a
_cod_database_code 7226215
_shelx_space_group_comment
;
The symmetry employed for this shelxl refinement is uniquely defined
by the following loop, which should always be used as a source of
symmetry information in preference to the above space-group names.
They are only intended as comments.
;
_diffrn_number_total 3616
_olex2_refinement_description
;
1. Fixed Uiso
 At 1.2 times of:
  All C(H) groups, All C(H,H) groups
 At 1.5 times of:
  All C(H,H,H) groups
2.a Ternary CH refined with riding coordinates:
 C9(H9)
2.b Secondary CH2 refined with riding coordinates:
 C10(H10A,H10B), C18(H18A,H18B)
2.c Aromatic/amide H refined with riding coordinates:
 C1(H1), C2(H2), C3(H3), C5(H5), C12(H12), C13(H13), C14(H14), C15(H15),
 C16(H16)
2.d Idealised Me refined as rotating group:
 C19(H19A,H19B,H19C)
;
_shelx_shelxl_version_number 2014/7
_olex2_submission_special_instructions 'No special instructions were received'

loop_
_space_group_symop_operation_xyz
'x, y, z'
'-x, -y, -z'

loop_
_atom_site_label
_atom_site_type_symbol
_atom_site_fract_x
_atom_site_fract_y
_atom_site_fract_z
_atom_site_U_iso_or_equiv
_atom_site_adp_type
_atom_site_occupancy
_atom_site_site_symmetry_order
_atom_site_calc_flag
_atom_site_refinement_flags_posn
O1 O 0.5890(3) 0.6364(2) 0.6824(2) 0.0485(6) Uani 1 1 d .
O2 O 0.6000(3) 0.5314(2) 0.87006(18) 0.0413(5) Uani 1 1 d .
N1 N 1.0236(3) 0.1011(2) 0.62626(19) 0.0294(5) Uani 1 1 d .
N2 N 1.1539(3) -0.0380(3) 0.6337(2) 0.0346(5) Uani 1 1 d .
N3 N 0.8528(4) -0.0696(3) 0.8654(3) 0.0599(8) Uani 1 1 d .
C1 C 1.2694(3) -0.0404(3) 0.5565(3) 0.0374(6) Uani 1 1 d .
H1 H 1.3617 -0.1327 0.5589 0.045 Uiso 1 1 calc R
C2 C 1.2650(3) 0.0866(3) 0.4697(2) 0.0375(6) Uani 1 1 d .
H2 H 1.3516 0.0761 0.4173 0.045 Uiso 1 1 calc R
C3 C 1.1329(3) 0.2240(3) 0.4639(2) 0.0350(6) Uani 1 1 d .
H3 H 1.1268 0.3086 0.4072 0.042 Uiso 1 1 calc R
C4 C 1.0050(3) 0.2354(3) 0.5461(2) 0.0308(6) Uani 1 1 d .
C5 C 0.8559(3) 0.3506(3) 0.5710(2) 0.0313(6) Uani 1 1 d .
H5 H 0.8117 0.4524 0.5313 0.038 Uiso 1 1 calc R
C6 C 0.7835(3) 0.2868(3) 0.6662(2) 0.0296(5) Uani 1 1 d .
C7 C 0.8900(3) 0.1313(3) 0.6991(2) 0.0301(5) Uani 1 1 d .
C8 C 0.8737(4) 0.0173(3) 0.7904(3) 0.0387(6) Uani 1 1 d .
C9 C 0.6215(3) 0.3566(3) 0.7259(2) 0.0301(6) Uani 1 1 d .
H9 H 0.6237 0.2893 0.7994 0.036 Uiso 1 1 calc R
C10 C 0.4696(3) 0.3575(4) 0.6521(2) 0.0383(6) Uani 1 1 d .
H10A H 0.4448 0.4462 0.5909 0.046 Uiso 1 1 calc R
H10B H 0.4974 0.2591 0.6152 0.046 Uiso 1 1 calc R
C11 C 0.3159(3) 0.3726(3) 0.7253(2) 0.0330(6) Uani 1 1 d .
C12 C 0.2905(3) 0.2341(3) 0.7799(2) 0.0358(6) Uani 1 1 d .
H12 H 0.3649 0.1344 0.7678 0.043 Uiso 1 1 calc R
C13 C 0.1556(4) 0.2436(4) 0.8519(3) 0.0407(7) Uani 1 1 d .
H13 H 0.1402 0.1503 0.8875 0.049 Uiso 1 1 calc R
C14 C 0.0443(3) 0.3900(4) 0.8712(3) 0.0429(7) Uani 1 1 d .
H14 H -0.0462 0.3961 0.9195 0.051 Uiso 1 1 calc R
C15 C 0.0684(4) 0.5277(4) 0.8180(3) 0.0437(7) Uani 1 1 d .
H15 H -0.0059 0.6270 0.8311 0.052 Uiso 1 1 calc R
C16 C 0.2034(3) 0.5193(3) 0.7446(2) 0.0371(6) Uani 1 1 d .
H16 H 0.2176 0.6129 0.7085 0.045 Uiso 1 1 calc R
C17 C 0.6011(3) 0.5251(3) 0.7550(2) 0.0343(6) Uani 1 1 d .
C18 C 0.5829(4) 0.6833(4) 0.9130(3) 0.0541(9) Uani 1 1 d .
H18A H 0.6424 0.7408 0.8627 0.065 Uiso 1 1 calc R
H18B H 0.6330 0.6643 0.9907 0.065 Uiso 1 1 calc R
C19 C 0.4027(5) 0.7835(4) 0.9170(3) 0.0556(9) Uani 1 1 d .
H19A H 0.3547 0.8082 0.8395 0.083 Uiso 1 1 calc GR
H19B H 0.3950 0.8811 0.9492 0.083 Uiso 1 1 calc GR
H19C H 0.3429 0.7256 0.9650 0.083 Uiso 1 1 calc GR

loop_
_atom_site_aniso_label
_atom_site_aniso_U_11
_atom_site_aniso_U_22
_atom_site_aniso_U_33
_atom_site_aniso_U_23
_atom_site_aniso_U_13
_atom_site_aniso_U_12
O1 0.0507(13) 0.0371(11) 0.0590(14) -0.0011(10) 0.0143(10) -0.0177(9)
O2 0.0431(11) 0.0385(11) 0.0470(11) -0.0132(9) -0.0011(9) -0.0167(9)
N1 0.0253(10) 0.0277(10) 0.0395(11) -0.0053(9) 0.0019(8) -0.0138(8)
N2 0.0279(11) 0.0305(11) 0.0471(13) -0.0085(10) 0.0002(9) -0.0104(9)
N3 0.078(2) 0.0441(15) 0.0608(18) 0.0016(13) 0.0196(15) -0.0270(15)
C1 0.0280(13) 0.0404(14) 0.0483(15) -0.0102(12) 0.0003(11) -0.0156(11)
C2 0.0311(13) 0.0463(15) 0.0424(14) -0.0104(12) 0.0060(11) -0.0211(11)
C3 0.0334(13) 0.0396(14) 0.0391(14) -0.0064(11) 0.0042(11) -0.0211(11)
C4 0.0299(12) 0.0329(13) 0.0357(13) -0.0048(10) 0.0001(10) -0.0183(10)
C5 0.0279(12) 0.0312(12) 0.0378(13) -0.0028(10) 0.0028(10) -0.0139(10)
C6 0.0274(12) 0.0310(12) 0.0364(13) -0.0077(10) 0.0009(10) -0.0164(10)
C7 0.0298(12) 0.0311(12) 0.0345(13) -0.0049(10) 0.0016(10) -0.0165(10)
C8 0.0424(15) 0.0322(13) 0.0441(15) -0.0051(12) 0.0060(12) -0.0158(11)
C9 0.0280(12) 0.0325(12) 0.0337(13) -0.0042(10) 0.0024(10) -0.0149(10)
C10 0.0331(14) 0.0522(16) 0.0368(13) -0.0094(12) 0.0024(11) -0.0224(12)
C11 0.0266(12) 0.0419(14) 0.0367(13) -0.0094(11) 0.0017(10) -0.0179(10)
C12 0.0351(14) 0.0360(13) 0.0421(14) -0.0123(11) 0.0022(11) -0.0171(11)
C13 0.0388(15) 0.0506(16) 0.0430(15) -0.0024(13) -0.0019(12) -0.0297(13)
C14 0.0271(13) 0.0607(19) 0.0457(15) -0.0069(14) 0.0048(11) -0.0206(13)
C15 0.0321(14) 0.0458(16) 0.0523(17) -0.0128(14) 0.0027(12) -0.0091(12)
C16 0.0368(14) 0.0379(14) 0.0408(14) -0.0060(11) 0.0023(11) -0.0173(11)
C17 0.0246(12) 0.0327(13) 0.0480(15) -0.0028(12) 0.0024(10) -0.0130(10)
C18 0.0540(19) 0.0490(18) 0.069(2) -0.0287(16) -0.0005(16) -0.0225(15)
C19 0.064(2) 0.0426(17) 0.056(2) -0.0091(15) 0.0034(16) -0.0104(16)

loop_
_atom_type_symbol
_atom_type_description
_atom_type_scat_dispersion_real
_atom_type_scat_dispersion_imag
_atom_type_scat_source
C C 0.0033 0.0016 'International Tables Vol C Tables 4.2.6.8 and 6.1.1.4'
H H 0.0000 0.0000 'International Tables Vol C Tables 4.2.6.8 and 6.1.1.4'
N N 0.0061 0.0033 'International Tables Vol C Tables 4.2.6.8 and 6.1.1.4'
O O 0.0106 0.0060 'International Tables Vol C Tables 4.2.6.8 and 6.1.1.4'

loop_
_geom_angle_atom_site_label_1
_geom_angle_atom_site_label_2
_geom_angle_atom_site_label_3
_geom_angle
C17 O2 C18 118.4(3)
N2 N1 C4 126.2(3)
N2 N1 C7 124.5(2)
C7 N1 C4 109.2(2)
C1 N2 N1 114.4(3)
N2 C1 H1 117.5
N2 C1 C2 125.1(3)
C2 C1 H1 117.5
C1 C2 H2 120.4
C3 C2 C1 119.3(3)
C3 C2 H2 120.4
C2 C3 H3 120.8
C2 C3 C4 118.5(3)
C4 C3 H3 120.8
N1 C4 C3 116.5(2)
C5 C4 N1 107.0(3)
C5 C4 C3 136.5(3)
C4 C5 H5 125.8
C4 C5 C6 108.4(3)
C6 C5 H5 125.8
C5 C6 C9 130.7(3)
C7 C6 C5 107.2(3)
C7 C6 C9 122.1(2)
N1 C7 C6 108.2(2)
N1 C7 C8 122.5(3)
C6 C7 C8 129.3(3)
N3 C8 C7 176.5(3)
C6 C9 H9 107.9
C6 C9 C10 111.8(2)
C6 C9 C17 111.3(2)
C10 C9 H9 107.9
C17 C9 H9 107.9
C17 C9 C10 110.0(2)
C9 C10 H10A 109.2
C9 C10 H10B 109.2
H10A C10 H10B 107.9
C11 C10 C9 111.9(2)
C11 C10 H10A 109.2
C11 C10 H10B 109.2
C12 C11 C10 119.1(3)
C16 C11 C10 122.3(3)
C16 C11 C12 118.5(4)
C11 C12 H12 119.6
C13 C12 C11 120.7(3)
C13 C12 H12 119.6
C12 C13 H13 119.7
C14 C13 C12 120.5(3)
C14 C13 H13 119.7
C13 C14 H14 120.4
C13 C14 C15 119.3(4)
C15 C14 H14 120.4
C14 C15 H15 119.7
C14 C15 C16 120.7(3)
C16 C15 H15 119.7
C11 C16 C15 120.3(3)
C11 C16 H16 119.8
C15 C16 H16 119.8
O1 C17 O2 125.3(3)
O1 C17 C9 123.5(4)
O2 C17 C9 111.2(2)
O2 C18 H18A 109.4
O2 C18 H18B 109.4
O2 C18 C19 111.4(3)
H18A C18 H18B 108.0
C19 C18 H18A 109.4
C19 C18 H18B 109.4
C18 C19 H19A 109.5
C18 C19 H19B 109.5
C18 C19 H19C 109.5
H19A C19 H19B 109.5
H19A C19 H19C 109.5
H19B C19 H19C 109.5

loop_
_geom_bond_atom_site_label_1
_geom_bond_atom_site_label_2
_geom_bond_distance
O1 C17 1.203(5)
O2 C17 1.333(4)
O2 C18 1.448(8)
N1 N2 1.360(5)
N1 C4 1.396(6)
N1 C7 1.370(3)
N2 C1 1.308(4)
N3 C8 1.147(5)
C1 H1 0.9300
C1 C2 1.417(6)
C2 H2 0.9300
C2 C3 1.359(6)
C3 H3 0.9300
C3 C4 1.413(4)
C4 C5 1.392(5)
C5 H5 0.9300
C5 C6 1.403(4)
C6 C7 1.399(7)
C6 C9 1.500(4)
C7 C8 1.417(5)
C9 H9 0.9800
C9 C10 1.544(4)
C9 C17 1.522(9)
C10 H10A 0.9700
C10 H10B 0.9700
C10 C11 1.515(4)
C11 C12 1.396(7)
C11 C16 1.383(7)
C12 H12 0.9300
C12 C13 1.386(4)
C13 H13 0.9300
C13 C14 1.376(7)
C14 H14 0.9300
C14 C15 1.380(7)
C15 H15 0.9300
C15 C16 1.397(4)
C16 H16 0.9300
C18 H18A 0.9700
C18 H18B 0.9700
C18 C19 1.498(5)
C19 H19A 0.9600
C19 H19B 0.9600
C19 H19C 0.9600

loop_
_geom_torsion_atom_site_label_1
_geom_torsion_atom_site_label_2
_geom_torsion_atom_site_label_3
_geom_torsion_atom_site_label_4
_geom_torsion
N1 N2 C1 C2 -0.7(4)
N1 C4 C5 C6 0.0(3)
N2 N1 C4 C3 1.1(4)
N2 N1 C4 C5 -179.0(2)
N2 N1 C7 C6 179.0(2)
N2 N1 C7 C8 -0.7(4)
N2 C1 C2 C3 0.4(4)
C1 C2 C3 C4 0.6(4)
C2 C3 C4 N1 -1.3(4)
C2 C3 C4 C5 178.8(3)
C3 C4 C5 C6 179.9(3)
C4 N1 N2 C1 -0.1(3)
C4 N1 C7 C6 -0.1(3)
C4 N1 C7 C8 -179.8(2)
C4 C5 C6 C7 -0.1(3)
C4 C5 C6 C9 -177.7(2)
C5 C6 C7 N1 0.1(3)
C5 C6 C7 C8 179.7(3)
C5 C6 C9 C10 74.3(4)
C5 C6 C9 C17 -49.1(4)
C6 C9 C10 C11 160.4(2)
C6 C9 C17 O1 64.3(3)
C6 C9 C17 O2 -115.2(2)
C7 N1 N2 C1 -179.0(2)
C7 N1 C4 C3 -179.9(2)
C7 N1 C4 C5 0.0(3)
C7 C6 C9 C10 -103.0(4)
C7 C6 C9 C17 133.6(3)
C9 C6 C7 N1 178.0(2)
C9 C6 C7 C8 -2.4(4)
C9 C10 C11 C12 -88.1(3)
C9 C10 C11 C16 88.8(3)
C10 C9 C17 O1 -60.2(3)
C10 C9 C17 O2 120.3(2)
C10 C11 C12 C13 177.0(2)
C10 C11 C16 C15 -176.4(2)
C11 C12 C13 C14 -0.2(4)
C12 C11 C16 C15 0.5(4)
C12 C13 C14 C15 -0.1(4)
C13 C14 C15 C16 0.5(4)
C14 C15 C16 C11 -0.7(4)
C16 C11 C12 C13 -0.1(4)
C17 O2 C18 C19 84.8(3)
C17 C9 C10 C11 -75.4(3)
C18 O2 C17 O1 0.0(4)
C18 O2 C17 C9 179.5(2)
